data_4350516
loop_
_publ_author_name
'Milanov, Andrian'
'Bhakta, Raghunandan'
'Baunemann, Arne'
'Becker, Hans-Werner'
'Thomas, Reji'
'Ehrhart, Peter'
'Winter, Manuela'
'Devi, Anjana'

_publ_section_title
;
 Guanidinate-stabilized monomeric hafnium amide complexes as promising
 precursors for MOCVD of HfO2.
;
_journal_issue 26
_journal_name_full 'Inorganic chemistry'
_journal_page_first 11008
_journal_page_last 11018
_journal_paper_doi 10.1021/ic061056i
_journal_volume 45
_journal_year 2006
_chemical_formula_sum 'C30 H68 Hf N8'
_chemical_formula_weight 719.41
_space_group_IT_number 14
_space_group_name_Hall '-P 2ybc'
_space_group_name_H-M_alt 'P 1 21/c 1'
_symmetry_cell_setting monoclinic
_symmetry_space_group_name_H-M 'P 1 21/c 1'
_atom_sites_solution_hydrogens geom
_atom_sites_solution_primary direct
_atom_sites_solution_secondary difmap
_audit_creation_method SHELXL-97
_cell_angle_alpha 90.00
_cell_angle_beta 95.873(10)
_cell_angle_gamma 90.00
_cell_formula_units_Z 8
_cell_length_a 10.3775(13)
_cell_length_b 38.724(5)
_cell_length_c 18.244(2)
_cell_measurement_reflns_used 3680
_cell_measurement_temperature 110(2)
_cell_measurement_theta_max 27.50
_cell_measurement_theta_min 2.51
_cell_volume 7293.0(15)
_computing_cell_refinement 'CrysAlis RED 1.171.13'
_computing_data_collection 'CrysAlis CCD 1.171.13'
_computing_data_reduction 'CrysAlis RED 1.171.13'
_computing_molecular_graphics SHELXL-97
_computing_publication_material SHELXL-97
_computing_structure_refinement 'SHELXL-97 (Sheldrick, 1997)'
_computing_structure_solution 'SHELXS-97 (Sheldrick, 1990)'
_diffrn_ambient_temperature 110(2)
_diffrn_measured_fraction_theta_full 0.997
_diffrn_measured_fraction_theta_max 0.997
_diffrn_measurement_device_type 'Sapphire2-CCD, Oxford Diffraction'
_diffrn_measurement_method '1109 images at 1.0 deg. in \w and 20 sec.'
_diffrn_radiation_monochromator graphite
_diffrn_radiation_source 'Enhance (Mo) X-ray Source'
_diffrn_radiation_type MoK\a
_diffrn_radiation_wavelength 0.71073
_diffrn_reflns_av_R_equivalents 0.1605
_diffrn_reflns_av_sigmaI/netI 0.1256
_diffrn_reflns_limit_h_max 12
_diffrn_reflns_limit_h_min -12
_diffrn_reflns_limit_k_max 46
_diffrn_reflns_limit_k_min -46
_diffrn_reflns_limit_l_max 21
_diffrn_reflns_limit_l_min -21
_diffrn_reflns_number 118558
_diffrn_reflns_theta_full 25.08
_diffrn_reflns_theta_max 25.08
_diffrn_reflns_theta_min 2.86
_exptl_absorpt_coefficient_mu 2.890
_exptl_absorpt_correction_T_max 0.820
_exptl_absorpt_correction_T_min 0.699
_exptl_absorpt_correction_type empirical
_exptl_absorpt_process_details sadabs
_exptl_crystal_colour colourless
_exptl_crystal_density_diffrn 1.310
_exptl_crystal_density_method 'not measured'
_exptl_crystal_description prism
_exptl_crystal_F_000 3008
_exptl_crystal_size_max 0.15
_exptl_crystal_size_mid 0.10
_exptl_crystal_size_min 0.07
_refine_diff_density_max 2.560
_refine_diff_density_min -2.234
_refine_diff_density_rms 0.182
_refine_ls_extinction_method none
_refine_ls_goodness_of_fit_ref 1.094
_refine_ls_hydrogen_treatment constr
_refine_ls_matrix_type full
_refine_ls_number_parameters 735
_refine_ls_number_reflns 12907
_refine_ls_number_restraints 12
_refine_ls_restrained_S_all 1.094
_refine_ls_R_factor_all 0.1259
_refine_ls_R_factor_gt 0.0762
_refine_ls_shift/su_max 0.001
_refine_ls_shift/su_mean 0.000
_refine_ls_structure_factor_coef Fsqd
_refine_ls_weighting_details 'calc w=1/[\s^2^(Fo^2^)+(0.0732P)^2^+4.8929P] where P=(Fo^2^+2Fc^2^)/3'
_refine_ls_weighting_scheme calc
_refine_ls_wR_factor_gt 0.1642
_refine_ls_wR_factor_ref 0.1827
_reflns_number_gt 8157
_reflns_number_total 12907
_reflns_threshold_expression >2sigma(I)
_cod_data_source_file ic061056isi20060613_055714.cif
_cod_data_source_block cvd33
_cod_original_cell_volume 7293.1(16)
_cod_original_sg_symbol_H-M P2(1)/c
_cod_database_code 4350516

loop_
_symmetry_equiv_pos_as_xyz
'x, y, z'
'-x, y+1/2, -z+1/2'
'-x, -y, -z'
'x, -y-1/2, z-1/2'

loop_
_atom_site_label
_atom_site_type_symbol
_atom_site_fract_x
_atom_site_fract_y
_atom_site_fract_z
_atom_site_U_iso_or_equiv
_atom_site_adp_type
_atom_site_occupancy
_atom_site_symmetry_multiplicity
_atom_site_calc_flag
_atom_site_refinement_flags
Hf1 Hf 0.00039(4) 0.179904(13) 0.29333(3) 0.02180(15) Uani 1 1 d .
N11 N 0.1063(8) 0.1362(2) 0.2474(5) 0.025(2) Uani 1 1 d .
C111 C 0.2366(10) 0.1239(3) 0.2600(7) 0.028(3) Uani 1 1 d .
H111 H 0.2417 0.1029 0.2285 0.034 Uiso 1 1 calc R
C112 C 0.2724(13) 0.1124(4) 0.3387(8) 0.058(5) Uani 1 1 d .
H11A H 0.2782 0.1327 0.3712 0.086 Uiso 1 1 calc R
H11B H 0.3563 0.1006 0.3425 0.086 Uiso 1 1 calc R
H11C H 0.2060 0.0966 0.3536 0.086 Uiso 1 1 calc R
C113 C 0.3326(11) 0.1504(4) 0.2332(9) 0.057(5) Uani 1 1 d .
H11D H 0.3221 0.1513 0.1792 0.086 Uiso 1 1 calc R
H11E H 0.4215 0.1435 0.2502 0.086 Uiso 1 1 calc R
H11F H 0.3152 0.1732 0.2531 0.086 Uiso 1 1 calc R
C12 C 0.0039(10) 0.1163(3) 0.2345(7) 0.024(3) Uani 1 1 d .
N121 N 0.0148(9) 0.0824(2) 0.2087(5) 0.029(2) Uani 1 1 d .
C122 C 0.0855(10) 0.0763(3) 0.1440(6) 0.027(3) Uani 1 1 d .
H12A H 0.1558 0.0594 0.1571 0.032 Uiso 1 1 calc R
H12B H 0.1261 0.0982 0.1302 0.032 Uiso 1 1 calc R
C123 C -0.0024(12) 0.0626(3) 0.0771(7) 0.038(3) Uani 1 1 d .
H12C H -0.0361 0.0398 0.0888 0.057 Uiso 1 1 calc R
H12D H 0.0477 0.0607 0.0346 0.057 Uiso 1 1 calc R
H12E H -0.0748 0.0786 0.0655 0.057 Uiso 1 1 calc R
C124 C -0.0447(11) 0.0534(3) 0.2400(7) 0.030(3) Uani 1 1 d .
H12F H -0.1105 0.0436 0.2027 0.036 Uiso 1 1 calc R
H12G H -0.0902 0.0615 0.2820 0.036 Uiso 1 1 calc R
C125 C 0.0505(14) 0.0250(4) 0.2669(9) 0.057(4) Uani 1 1 d .
H12H H 0.1060 0.0196 0.2281 0.086 Uiso 1 1 calc R
H12I H 0.0024 0.0043 0.2788 0.086 Uiso 1 1 calc R
H12J H 0.1041 0.0330 0.3110 0.086 Uiso 1 1 calc R
N13 N -0.1063(8) 0.1296(2) 0.2516(5) 0.023(2) Uani 1 1 d .
C131 C -0.2334(10) 0.1155(3) 0.2272(7) 0.028(3) Uani 1 1 d .
H131 H -0.2207 0.0942 0.1977 0.033 Uiso 1 1 calc R
C132 C -0.3036(11) 0.1052(3) 0.2924(7) 0.037(3) Uani 1 1 d .
H13A H -0.2507 0.0886 0.3230 0.055 Uiso 1 1 calc R
H13B H -0.3867 0.0945 0.2749 0.055 Uiso 1 1 calc R
H13C H -0.3191 0.1257 0.3217 0.055 Uiso 1 1 calc R
C133 C -0.3149(10) 0.1406(3) 0.1784(7) 0.033(3) Uani 1 1 d .
H13D H -0.3372 0.1605 0.2077 0.050 Uiso 1 1 calc R
H13E H -0.3945 0.1290 0.1576 0.050 Uiso 1 1 calc R
H13F H -0.2658 0.1483 0.1384 0.050 Uiso 1 1 calc R
N14 N -0.0637(8) 0.2033(2) 0.1770(5) 0.025(2) Uani 1 1 d U
C141 C -0.0518(12) 0.1986(3) 0.1006(7) 0.032(3) Uani 1 1 d .
H141 H -0.1353 0.2056 0.0722 0.038 Uiso 1 1 calc R
C142 C -0.0210(11) 0.1626(3) 0.0788(6) 0.033(3) Uani 1 1 d .
H14A H 0.0619 0.1556 0.1050 0.049 Uiso 1 1 calc R
H14B H -0.0151 0.1617 0.0256 0.049 Uiso 1 1 calc R
H14C H -0.0895 0.1470 0.0916 0.049 Uiso 1 1 calc R
C143 C 0.0576(15) 0.2206(3) 0.0738(8) 0.057(4) Uani 1 1 d .
H14D H 0.0388 0.2451 0.0804 0.086 Uiso 1 1 calc R
H14E H 0.0640 0.2159 0.0215 0.086 Uiso 1 1 calc R
H14F H 0.1398 0.2147 0.1023 0.086 Uiso 1 1 calc R
C15 C -0.1689(11) 0.2171(3) 0.2014(7) 0.028(3) Uani 1 1 d .
N151 N -0.2583(10) 0.2365(3) 0.1566(6) 0.035(3) Uani 1 1 d .
C152 C -0.3969(12) 0.2325(3) 0.1604(8) 0.051(4) Uani 1 1 d .
H15A H -0.4339 0.2548 0.1745 0.061 Uiso 1 1 calc R
H15B H -0.4115 0.2154 0.1991 0.061 Uiso 1 1 calc R
C153 C -0.4673(13) 0.2205(4) 0.0869(9) 0.068(5) Uani 1 1 d .
H15C H -0.4525 0.2373 0.0483 0.102 Uiso 1 1 calc R
H15D H -0.5604 0.2188 0.0913 0.102 Uiso 1 1 calc R
H15E H -0.4339 0.1979 0.0739 0.102 Uiso 1 1 calc R
C154 C -0.2147(16) 0.2665(4) 0.1164(9) 0.064(5) Uani 1 1 d .
H15F H -0.2793 0.2710 0.0737 0.077 Uiso 1 1 calc R
H15G H -0.1322 0.2603 0.0968 0.077 Uiso 1 1 calc R
C155 C -0.1946(17) 0.2987(5) 0.1587(10) 0.083(6) Uani 1 1 d .
H15H H -0.2783 0.3074 0.1710 0.125 Uiso 1 1 calc R
H15I H -0.1538 0.3159 0.1291 0.125 Uiso 1 1 calc R
H15J H -0.1383 0.2941 0.2042 0.125 Uiso 1 1 calc R
N16 N -0.1765(8) 0.2110(2) 0.2730(6) 0.025(2) Uani 1 1 d .
C161 C -0.2518(11) 0.2340(3) 0.3183(6) 0.025(3) Uani 1 1 d .
H161 H -0.3113 0.2484 0.2844 0.030 Uiso 1 1 calc R
C162 C -0.3325(11) 0.2127(4) 0.3657(8) 0.047(4) Uani 1 1 d .
H16A H -0.3917 0.1979 0.3342 0.070 Uiso 1 1 calc R
H16B H -0.3828 0.2280 0.3946 0.070 Uiso 1 1 calc R
H16C H -0.2756 0.1982 0.3991 0.070 Uiso 1 1 calc R
C163 C -0.1639(12) 0.2577(3) 0.3663(8) 0.044(4) Uani 1 1 d .
H16D H -0.1151 0.2442 0.4052 0.065 Uiso 1 1 calc R
H16E H -0.2161 0.2751 0.3886 0.065 Uiso 1 1 calc R
H16F H -0.1035 0.2691 0.3362 0.065 Uiso 1 1 calc R
N17 N 0.1455(8) 0.2168(2) 0.3137(5) 0.026(2) Uani 1 1 d .
C171 C 0.2550(16) 0.2130(5) 0.3722(9) 0.076(6) Uani 1 1 d .
H17A H 0.3331 0.2067 0.3481 0.091 Uiso 1 1 calc R
H17B H 0.2354 0.1933 0.4037 0.091 Uiso 1 1 calc R
C172 C 0.2885(15) 0.2431(4) 0.4210(8) 0.062(5) Uani 1 1 d .
H17C H 0.3423 0.2593 0.3962 0.092 Uiso 1 1 calc R
H17D H 0.3365 0.2351 0.4670 0.092 Uiso 1 1 calc R
H17E H 0.2089 0.2547 0.4321 0.092 Uiso 1 1 calc R
C173 C 0.1561(15) 0.2479(4) 0.2729(12) 0.086(6) Uani 1 1 d .
H17F H 0.0785 0.2498 0.2368 0.103 Uiso 1 1 calc R
H17G H 0.1536 0.2675 0.3075 0.103 Uiso 1 1 calc R
C174 C 0.267(2) 0.2519(6) 0.2343(11) 0.106(8) Uani 1 1 d .
H17H H 0.3399 0.2603 0.2682 0.159 Uiso 1 1 calc R
H17I H 0.2487 0.2686 0.1942 0.159 Uiso 1 1 calc R
H17J H 0.2901 0.2296 0.2138 0.159 Uiso 1 1 calc R
N18 N -0.0011(9) 0.1655(3) 0.4032(6) 0.036(3) Uani 1 1 d .
C181 C -0.0264(17) 0.1276(4) 0.4271(9) 0.068(5) Uani 1 1 d .
H18A H -0.0414 0.1132 0.3822 0.082 Uiso 1 1 calc R
H18B H 0.0527 0.1189 0.4561 0.082 Uiso 1 1 calc R
C182 C -0.1313(14) 0.1234(5) 0.4688(10) 0.070(5) Uani 1 1 d .
H18C H -0.1067 0.1312 0.5194 0.106 Uiso 1 1 calc R
H18D H -0.1559 0.0990 0.4691 0.106 Uiso 1 1 calc R
H18E H -0.2049 0.1371 0.4469 0.106 Uiso 1 1 calc R
C183 C 0.0149(15) 0.1852(4) 0.4651(7) 0.051(4) Uani 1 1 d .
H18F H -0.0698 0.1854 0.4856 0.061 Uiso 1 1 calc R
H18G H 0.0302 0.2091 0.4486 0.061 Uiso 1 1 calc R
C184 C 0.1140(13) 0.1784(4) 0.5279(8) 0.049(4) Uani 1 1 d .
H18H H 0.0813 0.1609 0.5602 0.073 Uiso 1 1 calc R
H18I H 0.1326 0.1997 0.5557 0.073 Uiso 1 1 calc R
H18J H 0.1935 0.1699 0.5092 0.073 Uiso 1 1 calc R
Hf2 Hf 0.47924(5) 0.069835(13) 0.79218(3) 0.02631(16) Uani 1 1 d .
N21 N 0.5819(9) 0.0855(3) 0.6971(6) 0.042(3) Uani 1 1 d .
C211 C 0.7065(12) 0.0778(4) 0.6708(8) 0.054(4) Uani 1 1 d .
H211 H 0.7031 0.0867 0.6192 0.064 Uiso 1 1 calc R
C212 C 0.8098(14) 0.0962(7) 0.7135(11) 0.127(11) Uani 1 1 d .
H21A H 0.8073 0.1206 0.6993 0.191 Uiso 1 1 calc R
H21B H 0.8934 0.0862 0.7042 0.191 Uiso 1 1 calc R
H21C H 0.7988 0.0941 0.7661 0.191 Uiso 1 1 calc R
C213 C 0.7204(18) 0.0390(5) 0.6671(12) 0.113(9) Uani 1 1 d .
H21D H 0.6344 0.0284 0.6588 0.170 Uiso 1 1 calc R
H21E H 0.7647 0.0305 0.7137 0.170 Uiso 1 1 calc R
H21F H 0.7712 0.0329 0.6266 0.170 Uiso 1 1 calc R
C22 C 0.4753(12) 0.0909(3) 0.6503(8) 0.039(3) Uani 1 1 d .
N221 N 0.4814(10) 0.1014(4) 0.5788(7) 0.061(4) Uani 1 1 d .
C222 C 0.5658(13) 0.1304(4) 0.5617(9) 0.066(5) Uani 1 1 d .
H22A H 0.6092 0.1396 0.6085 0.079 Uiso 1 1 calc R
H22B H 0.6340 0.1214 0.5326 0.079 Uiso 1 1 calc R
C223 C 0.5000(14) 0.1584(5) 0.5215(9) 0.071(6) Uani 1 1 d .
H22C H 0.4438 0.1492 0.4797 0.107 Uiso 1 1 calc R
H22D H 0.5641 0.1740 0.5034 0.107 Uiso 1 1 calc R
H22E H 0.4475 0.1712 0.5541 0.107 Uiso 1 1 calc R
C224 C 0.4171(16) 0.0850(5) 0.5166(9) 0.082(6) Uani 1 1 d .
H22F H 0.3740 0.1027 0.4836 0.099 Uiso 1 1 calc R
H22G H 0.3490 0.0697 0.5328 0.099 Uiso 1 1 calc R
C225 C 0.503(2) 0.0646(7) 0.4754(14) 0.144(11) Uani 1 1 d .
H22H H 0.5637 0.0800 0.4536 0.216 Uiso 1 1 calc R
H22I H 0.4516 0.0519 0.4361 0.216 Uiso 1 1 calc R
H22J H 0.5515 0.0482 0.5086 0.216 Uiso 1 1 calc R
N23 N 0.3644(10) 0.0845(3) 0.6787(6) 0.037(3) Uani 1 1 d .
C231 C 0.2376(14) 0.0964(4) 0.6427(9) 0.057(4) Uani 1 1 d .
H231 H 0.2530 0.1113 0.5996 0.069 Uiso 1 1 calc R
C232 C 0.1520(13) 0.0678(5) 0.6168(10) 0.078(6) Uani 1 1 d .
H23A H 0.1950 0.0536 0.5822 0.116 Uiso 1 1 calc R
H23B H 0.0712 0.0771 0.5920 0.116 Uiso 1 1 calc R
H23C H 0.1328 0.0537 0.6589 0.116 Uiso 1 1 calc R
C233 C 0.1669(13) 0.1169(5) 0.6942(9) 0.071(6) Uani 1 1 d .
H23D H 0.0847 0.1250 0.6687 0.106 Uiso 1 1 calc R
H23E H 0.2196 0.1368 0.7118 0.106 Uiso 1 1 calc R
H23F H 0.1495 0.1025 0.7362 0.106 Uiso 1 1 calc R
N24 N 0.4252(8) 0.1261(3) 0.8272(6) 0.031(3) Uani 1 1 d .
C241 C 0.4370(12) 0.1624(3) 0.8071(8) 0.048(4) Uani 1 1 d .
H241 H 0.3525 0.1741 0.8122 0.057 Uiso 1 1 calc R
C242 C 0.4675(14) 0.1660(4) 0.7271(9) 0.065(5) Uani 1 1 d .
H24A H 0.5496 0.1544 0.7210 0.098 Uiso 1 1 calc R
H24B H 0.4746 0.1905 0.7149 0.098 Uiso 1 1 calc R
H24C H 0.3979 0.1554 0.6942 0.098 Uiso 1 1 calc R
C243 C 0.5433(12) 0.1812(3) 0.8563(11) 0.072(6) Uani 1 1 d .
H24D H 0.5317 0.1769 0.9081 0.108 Uiso 1 1 calc R
H24E H 0.5378 0.2060 0.8463 0.108 Uiso 1 1 calc R
H24F H 0.6284 0.1726 0.8458 0.108 Uiso 1 1 calc R
C25 C 0.3248(11) 0.1142(3) 0.8582(7) 0.035(3) Uani 1 1 d .
N251 N 0.2338(9) 0.1359(3) 0.8879(6) 0.035(3) Uani 1 1 d .
C252 C 0.2804(12) 0.1578(3) 0.9489(9) 0.049(4) Uani 1 1 d .
H25A H 0.2123 0.1750 0.9560 0.059 Uiso 1 1 calc R
H25B H 0.3567 0.1706 0.9349 0.059 Uiso 1 1 calc R
C253 C 0.3178(14) 0.1403(4) 1.0215(8) 0.062(5) Uani 1 1 d .
H25C H 0.2464 0.1256 1.0340 0.093 Uiso 1 1 calc R
H25D H 0.3364 0.1578 1.0599 0.093 Uiso 1 1 calc R
H25E H 0.3951 0.1261 1.0179 0.093 Uiso 1 1 calc R
C254 C 0.0969(10) 0.1283(3) 0.8819(7) 0.030(3) Uani 1 1 d .
H25F H 0.0717 0.1228 0.9315 0.036 Uiso 1 1 calc R
H25G H 0.0799 0.1075 0.8507 0.036 Uiso 1 1 calc R
C255 C 0.0154(11) 0.1570(3) 0.8502(9) 0.053(4) Uani 1 1 d .
H25H H 0.0359 0.1781 0.8788 0.079 Uiso 1 1 calc R
H25I H -0.0762 0.1512 0.8518 0.079 Uiso 1 1 calc R
H25J H 0.0324 0.1608 0.7989 0.079 Uiso 1 1 calc R
N26 N 0.3126(8) 0.0796(2) 0.8544(5) 0.021(2) Uani 1 1 d U
C261 C 0.2501(10) 0.0608(3) 0.9115(6) 0.023(3) Uani 1 1 d .
H261 H 0.2023 0.0782 0.9390 0.028 Uiso 1 1 calc R
C262 C 0.1514(11) 0.0344(3) 0.8787(7) 0.038(3) Uani 1 1 d .
H26A H 0.0967 0.0449 0.8378 0.057 Uiso 1 1 calc R
H26B H 0.0973 0.0268 0.9167 0.057 Uiso 1 1 calc R
H26C H 0.1969 0.0144 0.8607 0.057 Uiso 1 1 calc R
C263 C 0.3495(12) 0.0448(4) 0.9647(7) 0.044(4) Uani 1 1 d .
H26D H 0.3817 0.0237 0.9434 0.067 Uiso 1 1 calc R
H26E H 0.3112 0.0392 1.0101 0.067 Uiso 1 1 calc R
H26F H 0.4214 0.0610 0.9758 0.067 Uiso 1 1 calc R
N27 N 0.6291(9) 0.0684(2) 0.8725(6) 0.033(3) Uani 1 1 d .
C271 C 0.7062(12) 0.0988(4) 0.8924(9) 0.049(4) Uani 1 1 d .
H27A H 0.6887 0.1161 0.8527 0.059 Uiso 1 1 calc R
H27B H 0.7988 0.0923 0.8941 0.059 Uiso 1 1 calc R
C272 C 0.6850(14) 0.1157(4) 0.9644(9) 0.062(5) Uani 1 1 d .
H27C H 0.5922 0.1199 0.9662 0.093 Uiso 1 1 calc R
H27D H 0.7315 0.1378 0.9686 0.093 Uiso 1 1 calc R
H27E H 0.7174 0.1006 1.0052 0.093 Uiso 1 1 calc R
C273 C 0.6769(10) 0.0398(3) 0.9237(6) 0.026(3) Uani 1 1 d .
H27F H 0.6170 0.0200 0.9157 0.031 Uiso 1 1 calc R
H27G H 0.6737 0.0478 0.9750 0.031 Uiso 1 1 calc R
C274 C 0.8122(11) 0.0275(3) 0.9153(7) 0.043(4) Uani 1 1 d .
H27H H 0.8196 0.0219 0.8635 0.064 Uiso 1 1 calc R
H27I H 0.8308 0.0068 0.9456 0.064 Uiso 1 1 calc R
H27J H 0.8744 0.0457 0.9314 0.064 Uiso 1 1 calc R
N28 N 0.4550(9) 0.0174(3) 0.7746(6) 0.036(3) Uani 1 1 d .
C281 C 0.5462(14) -0.0103(4) 0.7864(8) 0.053(4) Uani 1 1 d .
H28A H 0.6310 -0.0010 0.8074 0.064 Uiso 1 1 calc R
H28B H 0.5583 -0.0214 0.7386 0.064 Uiso 1 1 calc R
C282 C 0.4975(15) -0.0379(4) 0.8404(9) 0.062(5) Uani 1 1 d .
H28C H 0.4817 -0.0267 0.8868 0.093 Uiso 1 1 calc R
H28D H 0.5635 -0.0559 0.8501 0.093 Uiso 1 1 calc R
H28E H 0.4169 -0.0484 0.8179 0.093 Uiso 1 1 calc R
C283 C 0.3291(13) 0.0063(4) 0.7330(7) 0.043(4) Uani 1 1 d .
H28F H 0.2673 0.0258 0.7314 0.052 Uiso 1 1 calc R
H28G H 0.2922 -0.0129 0.7602 0.052 Uiso 1 1 calc R
C284 C 0.3420(15) -0.0055(4) 0.6552(8) 0.063(5) Uani 1 1 d .
H28H H 0.4120 0.0074 0.6354 0.094 Uiso 1 1 calc R
H28I H 0.2605 -0.0013 0.6245 0.094 Uiso 1 1 calc R
H28J H 0.3619 -0.0302 0.6552 0.094 Uiso 1 1 calc R

loop_
_atom_site_aniso_label
_atom_site_aniso_U_11
_atom_site_aniso_U_22
_atom_site_aniso_U_33
_atom_site_aniso_U_23
_atom_site_aniso_U_13
_atom_site_aniso_U_12
Hf1 0.0174(3) 0.0163(3) 0.0319(3) -0.0042(2) 0.0039(2) 0.0010(2)
N11 0.018(5) 0.015(5) 0.043(7) -0.004(5) 0.001(4) 0.005(4)
C111 0.016(6) 0.021(7) 0.047(8) -0.016(6) 0.000(5) 0.003(5)
C112 0.054(10) 0.066(12) 0.051(10) -0.006(8) -0.003(8) 0.033(8)
C113 0.010(7) 0.051(10) 0.112(14) -0.002(9) 0.013(7) -0.002(6)
C12 0.015(6) 0.021(7) 0.036(7) 0.003(6) 0.006(5) -0.005(5)
N121 0.031(6) 0.017(5) 0.040(6) -0.006(5) 0.015(5) 0.003(4)
C122 0.025(6) 0.020(7) 0.037(8) -0.003(6) 0.011(5) 0.002(5)
C123 0.040(8) 0.038(9) 0.035(8) -0.011(6) 0.001(6) 0.007(6)
C124 0.038(7) 0.021(7) 0.031(8) -0.007(6) 0.010(6) -0.008(6)
C125 0.064(10) 0.032(9) 0.077(12) 0.015(8) 0.013(9) 0.009(8)
N13 0.022(5) 0.012(5) 0.037(6) -0.006(4) 0.004(4) 0.003(4)
C131 0.016(6) 0.021(7) 0.047(8) -0.005(6) 0.008(5) 0.003(5)
C132 0.032(7) 0.026(8) 0.056(9) 0.005(7) 0.018(6) 0.002(6)
C133 0.018(6) 0.028(8) 0.051(9) -0.017(6) -0.009(6) -0.004(5)
N14 0.026(2) 0.025(2) 0.026(2) 0.0002(10) 0.0027(10) 0.0002(10)
C141 0.040(8) 0.006(6) 0.048(9) 0.013(6) 0.002(6) 0.004(5)
C142 0.030(7) 0.050(9) 0.021(7) -0.004(6) 0.012(5) 0.010(6)
C143 0.107(13) 0.022(8) 0.048(10) -0.002(7) 0.027(9) -0.014(8)
C15 0.024(7) 0.012(7) 0.046(9) 0.000(6) -0.009(6) -0.002(5)
N151 0.047(7) 0.022(6) 0.035(7) 0.005(5) -0.007(5) 0.009(5)
C152 0.045(9) 0.016(7) 0.084(12) -0.022(7) -0.023(8) 0.015(6)
C153 0.029(8) 0.066(12) 0.102(14) -0.009(10) -0.026(8) 0.011(8)
C154 0.094(13) 0.029(9) 0.072(12) 0.019(8) 0.016(10) 0.019(9)
C155 0.100(14) 0.063(14) 0.091(15) -0.013(11) 0.037(11) -0.010(11)
N16 0.019(5) 0.011(5) 0.044(7) 0.000(5) 0.007(4) 0.001(4)
C161 0.028(7) 0.014(6) 0.034(8) -0.002(5) 0.004(5) 0.012(5)
C162 0.029(7) 0.050(10) 0.063(10) -0.013(8) 0.014(7) -0.016(7)
C163 0.043(8) 0.027(8) 0.061(10) -0.019(7) 0.006(7) 0.005(6)
N17 0.020(5) 0.011(5) 0.043(7) -0.002(5) -0.010(5) 0.001(4)
C171 0.092(14) 0.073(14) 0.069(13) -0.019(10) 0.035(10) -0.029(11)
C172 0.093(12) 0.040(10) 0.046(10) -0.012(8) -0.021(9) -0.022(9)
C173 0.044(10) 0.049(12) 0.16(2) -0.014(13) 0.006(11) -0.015(9)
C174 0.130(19) 0.102(19) 0.091(16) -0.033(13) 0.042(14) -0.057(15)
N18 0.030(6) 0.026(6) 0.052(8) -0.019(6) -0.001(5) 0.005(5)
C181 0.088(13) 0.067(13) 0.049(11) -0.017(9) 0.004(9) 0.005(10)
C182 0.047(10) 0.077(14) 0.087(13) 0.018(11) 0.007(9) -0.021(9)
C183 0.098(12) 0.038(9) 0.019(8) 0.011(7) 0.015(8) 0.018(8)
C184 0.056(9) 0.034(9) 0.051(10) 0.011(7) -0.016(7) -0.003(7)
Hf2 0.0231(3) 0.0229(3) 0.0338(3) 0.0081(3) 0.0070(2) 0.0003(2)
N21 0.021(6) 0.064(9) 0.039(7) 0.019(6) -0.003(5) 0.012(5)
C211 0.035(8) 0.072(12) 0.059(10) 0.034(9) 0.031(7) 0.021(8)
C212 0.022(9) 0.27(3) 0.091(15) -0.046(18) 0.025(9) -0.053(14)
C213 0.098(15) 0.104(19) 0.15(2) 0.062(16) 0.087(15) 0.047(13)
C22 0.031(8) 0.023(8) 0.061(11) -0.001(7) 0.000(7) -0.013(6)
N221 0.032(7) 0.123(13) 0.029(8) 0.001(8) 0.015(6) -0.020(7)
C222 0.035(9) 0.079(13) 0.084(13) 0.020(11) 0.012(8) 0.004(9)
C223 0.042(9) 0.091(15) 0.082(13) 0.046(11) 0.009(8) 0.004(9)
C224 0.074(12) 0.126(19) 0.051(12) 0.050(12) 0.025(10) 0.012(12)
C225 0.103(17) 0.17(3) 0.17(3) -0.03(2) 0.067(17) 0.069(17)
N23 0.039(7) 0.039(7) 0.035(7) 0.016(5) 0.005(5) 0.019(5)
C231 0.048(9) 0.066(12) 0.060(11) 0.023(9) 0.014(8) -0.008(8)
C232 0.036(9) 0.084(14) 0.109(15) 0.039(12) -0.009(9) -0.013(9)
C233 0.025(8) 0.112(16) 0.078(13) 0.040(11) 0.018(8) 0.014(9)
N24 0.019(5) 0.022(6) 0.054(7) 0.013(5) 0.011(5) 0.005(4)
C241 0.034(8) 0.025(8) 0.088(12) 0.030(8) 0.025(8) 0.011(6)
C242 0.063(10) 0.047(11) 0.096(13) 0.034(9) 0.062(9) 0.016(8)
C243 0.027(8) 0.016(8) 0.175(19) 0.000(10) 0.020(9) -0.010(6)
C25 0.022(7) 0.031(8) 0.049(9) 0.004(7) -0.004(6) -0.007(6)
N251 0.026(6) 0.017(6) 0.065(8) 0.001(5) 0.019(5) 0.000(4)
C252 0.035(8) 0.023(8) 0.093(13) -0.014(8) 0.025(8) -0.007(6)
C253 0.062(11) 0.067(12) 0.058(11) -0.004(9) 0.009(8) -0.014(9)
C254 0.024(7) 0.020(7) 0.047(8) 0.005(6) 0.007(6) -0.001(5)
C255 0.019(7) 0.029(8) 0.111(14) 0.016(8) 0.013(7) 0.007(6)
N26 0.021(2) 0.020(2) 0.021(2) 0.0004(10) 0.0018(10) 0.0005(10)
C261 0.027(6) 0.013(6) 0.032(7) 0.007(5) 0.008(5) 0.002(5)
C262 0.042(8) 0.025(8) 0.051(9) 0.002(6) 0.024(6) -0.017(6)
C263 0.036(8) 0.065(11) 0.034(8) 0.017(7) 0.016(6) 0.003(7)
N27 0.036(6) 0.010(5) 0.057(7) 0.007(5) 0.025(5) -0.004(5)
C271 0.036(8) 0.030(8) 0.080(12) 0.019(8) -0.003(8) 0.008(7)
C272 0.061(10) 0.037(10) 0.082(13) 0.005(9) -0.025(9) 0.008(8)
C273 0.024(6) 0.022(7) 0.033(7) -0.001(6) 0.007(5) -0.004(5)
C274 0.039(8) 0.038(9) 0.051(9) 0.031(7) 0.006(7) 0.022(6)
N28 0.037(6) 0.025(6) 0.046(7) -0.002(5) 0.007(5) -0.004(5)
C281 0.071(10) 0.048(10) 0.038(9) -0.007(7) -0.015(8) 0.035(8)
C282 0.082(12) 0.022(8) 0.075(12) 0.004(8) -0.030(9) -0.002(8)
C283 0.060(9) 0.029(8) 0.042(9) 0.000(7) 0.018(7) 0.001(7)
C284 0.072(11) 0.054(11) 0.062(11) -0.020(9) 0.002(9) 0.000(9)

loop_
_atom_type_symbol
_atom_type_description
_atom_type_scat_dispersion_real
_atom_type_scat_dispersion_imag
_atom_type_scat_source
C C 0.0033 0.0016 'International Tables Vol C Tables 4.2.6.8 and 6.1.1.4'
H H 0.0000 0.0000 'International Tables Vol C Tables 4.2.6.8 and 6.1.1.4'
N N 0.0061 0.0033 'International Tables Vol C Tables 4.2.6.8 and 6.1.1.4'
Hf Hf -0.5830 6.1852 'International Tables Vol C Tables 4.2.6.8 and 6.1.1.4'

loop_
_geom_angle_atom_site_label_1
_geom_angle_atom_site_label_2
_geom_angle_atom_site_label_3
_geom_angle
N17 Hf1 N18 95.1(4)
N17 Hf1 N16 103.3(3)
N18 Hf1 N16 102.8(4)
N17 Hf1 N11 102.3(3)
N18 Hf1 N11 102.2(4)
N16 Hf1 N11 142.2(3)
N17 Hf1 N13 160.6(3)
N18 Hf1 N13 92.3(4)
N16 Hf1 N13 92.5(3)
N11 Hf1 N13 58.6(3)
N17 Hf1 N14 91.7(3)
N18 Hf1 N14 161.3(3)
N16 Hf1 N14 58.6(3)
N11 Hf1 N14 93.3(3)
N13 Hf1 N14 86.9(3)
N17 Hf1 C12 131.4(3)
N18 Hf1 C12 98.1(4)
N16 Hf1 C12 118.7(3)
N11 Hf1 C12 29.2(3)
N13 Hf1 C12 29.4(3)
N14 Hf1 C12 90.4(3)
N17 Hf1 C15 99.0(4)
N18 Hf1 C15 132.0(4)
N16 Hf1 C15 29.2(3)
N11 Hf1 C15 118.9(4)
N13 Hf1 C15 89.3(3)
N14 Hf1 C15 29.4(3)
C12 Hf1 C15 105.9(3)
C12 N11 C111 124.4(10)
C12 N11 Hf1 95.2(7)
C111 N11 Hf1 133.6(7)
N11 C111 C112 112.7(10)
N11 C111 C113 110.8(10)
C112 C111 C113 113.0(11)
N11 C111 H111 106.6
C112 C111 H111 106.6
C113 C111 H111 106.6
C111 C112 H11A 109.5
C111 C112 H11B 109.5
H11A C112 H11B 109.5
C111 C112 H11C 109.5
H11A C112 H11C 109.5
H11B C112 H11C 109.5
C111 C113 H11D 109.5
C111 C113 H11E 109.5
H11D C113 H11E 109.5
C111 C113 H11F 109.5
H11D C113 H11F 109.5
H11E C113 H11F 109.5
N11 C12 N13 115.7(11)
N11 C12 N121 121.1(10)
N13 C12 N121 123.0(9)
N11 C12 Hf1 55.6(6)
N13 C12 Hf1 60.1(6)
N121 C12 Hf1 174.9(8)
C12 N121 C124 123.2(9)
C12 N121 C122 118.9(9)
C124 N121 C122 117.9(9)
N121 C122 C123 112.7(9)
N121 C122 H12A 109.1
C123 C122 H12A 109.1
N121 C122 H12B 109.1
C123 C122 H12B 109.1
H12A C122 H12B 107.8
C122 C123 H12C 109.5
C122 C123 H12D 109.5
H12C C123 H12D 109.5
C122 C123 H12E 109.5
H12C C123 H12E 109.5
H12D C123 H12E 109.5
N121 C124 C125 113.7(10)
N121 C124 H12F 108.8
C125 C124 H12F 108.8
N121 C124 H12G 108.8
C125 C124 H12G 108.8
H12F C124 H12G 107.7
C124 C125 H12H 109.5
C124 C125 H12I 109.5
H12H C125 H12I 109.5
C124 C125 H12J 109.5
H12H C125 H12J 109.5
H12I C125 H12J 109.5
C12 N13 C131 124.2(9)
C12 N13 Hf1 90.5(7)
C131 N13 Hf1 143.1(7)
N13 C131 C132 110.7(10)
N13 C131 C133 111.9(10)
C132 C131 C133 110.3(9)
N13 C131 H131 107.9
C132 C131 H131 107.9
C133 C131 H131 107.9
C131 C132 H13A 109.5
C131 C132 H13B 109.5
H13A C132 H13B 109.5
C131 C132 H13C 109.5
H13A C132 H13C 109.5
H13B C132 H13C 109.5
C131 C133 H13D 109.5
C131 C133 H13E 109.5
H13D C133 H13E 109.5
C131 C133 H13F 109.5
H13D C133 H13F 109.5
H13E C133 H13F 109.5
C15 N14 C141 122.3(10)
C15 N14 Hf1 91.1(7)
C141 N14 Hf1 142.5(7)
N14 C141 C142 114.9(10)
N14 C141 C143 112.4(10)
C142 C141 C143 104.2(10)
N14 C141 H141 108.3
C142 C141 H141 108.3
C143 C141 H141 108.3
C141 C142 H14A 109.5
C141 C142 H14B 109.5
H14A C142 H14B 109.5
C141 C142 H14C 109.5
H14A C142 H14C 109.5
H14B C142 H14C 109.5
C141 C143 H14D 109.5
C141 C143 H14E 109.5
H14D C143 H14E 109.5
C141 C143 H14F 109.5
H14D C143 H14F 109.5
H14E C143 H14F 109.5
N14 C15 N16 112.8(10)
N14 C15 N151 122.7(12)
N16 C15 N151 124.4(11)
N14 C15 Hf1 59.5(6)
N16 C15 Hf1 53.3(5)
N151 C15 Hf1 177.7(10)
C15 N151 C152 121.2(11)
C15 N151 C154 119.8(11)
C152 N151 C154 117.8(11)
N151 C152 C153 112.1(12)
N151 C152 H15A 109.2
C153 C152 H15A 109.2
N151 C152 H15B 109.2
C153 C152 H15B 109.2
H15A C152 H15B 107.9
C152 C153 H15C 109.5
C152 C153 H15D 109.5
H15C C153 H15D 109.5
C152 C153 H15E 109.5
H15C C153 H15E 109.5
H15D C153 H15E 109.5
N151 C154 C155 116.2(14)
N151 C154 H15F 108.2
C155 C154 H15F 108.2
N151 C154 H15G 108.2
C155 C154 H15G 108.2
H15F C154 H15G 107.4
C154 C155 H15H 109.5
C154 C155 H15I 109.5
H15H C155 H15I 109.5
C154 C155 H15J 109.5
H15H C155 H15J 109.5
H15I C155 H15J 109.5
C15 N16 C161 121.6(9)
C15 N16 Hf1 97.5(7)
C161 N16 Hf1 135.3(7)
N16 C161 C163 111.4(9)
N16 C161 C162 110.2(10)
C163 C161 C162 109.7(11)
N16 C161 H161 108.5
C163 C161 H161 108.5
C162 C161 H161 108.5
C161 C162 H16A 109.5
C161 C162 H16B 109.5
H16A C162 H16B 109.5
C161 C162 H16C 109.5
H16A C162 H16C 109.5
H16B C162 H16C 109.5
C161 C163 H16D 109.5
C161 C163 H16E 109.5
H16D C163 H16E 109.5
C161 C163 H16F 109.5
H16D C163 H16F 109.5
H16E C163 H16F 109.5
C173 N17 C171 111.4(11)
C173 N17 Hf1 125.5(9)
C171 N17 Hf1 123.1(9)
N17 C171 C172 117.9(15)
N17 C171 H17A 107.8
C172 C171 H17A 107.8
N17 C171 H17B 107.8
C172 C171 H17B 107.8
H17A C171 H17B 107.2
C171 C172 H17C 109.5
C171 C172 H17D 109.5
H17C C172 H17D 109.5
C171 C172 H17E 109.5
H17C C172 H17E 109.5
H17D C172 H17E 109.5
C174 C173 N17 117.5(16)
C174 C173 H17F 107.9
N17 C173 H17F 107.9
C174 C173 H17G 107.9
N17 C173 H17G 107.9
H17F C173 H17G 107.2
C173 C174 H17H 109.5
C173 C174 H17I 109.5
H17H C174 H17I 109.5
C173 C174 H17J 109.5
H17H C174 H17J 109.5
H17I C174 H17J 109.5
C183 N18 C181 107.8(11)
C183 N18 Hf1 129.6(9)
C181 N18 Hf1 122.6(8)
C182 C181 N18 115.0(14)
C182 C181 H18A 108.5
N18 C181 H18A 108.5
C182 C181 H18B 108.5
N18 C181 H18B 108.5
H18A C181 H18B 107.5
C181 C182 H18C 109.5
C181 C182 H18D 109.5
H18C C182 H18D 109.5
C181 C182 H18E 109.5
H18C C182 H18E 109.5
H18D C182 H18E 109.5
N18 C183 C184 123.9(12)
N18 C183 H18F 106.4
C184 C183 H18F 106.4
N18 C183 H18G 106.4
C184 C183 H18G 106.4
H18F C183 H18G 106.4
C183 C184 H18H 109.5
C183 C184 H18I 109.5
H18H C184 H18I 109.5
C183 C184 H18J 109.5
H18H C184 H18J 109.5
H18I C184 H18J 109.5
N27 Hf2 N28 99.1(4)
N27 Hf2 N26 102.6(3)
N28 Hf2 N26 99.2(4)
N27 Hf2 N21 100.3(4)
N28 Hf2 N21 102.0(4)
N26 Hf2 N21 145.7(4)
N27 Hf2 N23 157.9(4)
N28 Hf2 N23 93.3(4)
N26 Hf2 N23 93.4(3)
N21 Hf2 N23 58.9(4)
N27 Hf2 N24 90.9(4)
N28 Hf2 N24 157.3(4)
N26 Hf2 N24 58.6(3)
N21 Hf2 N24 96.1(4)
N23 Hf2 N24 84.4(4)
N27 Hf2 C22 129.4(4)
N28 Hf2 C22 99.0(4)
N26 Hf2 C22 120.4(4)
N21 Hf2 C22 29.5(3)
N23 Hf2 C22 29.4(3)
N24 Hf2 C22 90.0(4)
N27 Hf2 C25 98.2(4)
N28 Hf2 C25 128.5(4)
N26 Hf2 C25 29.5(3)
N21 Hf2 C25 121.9(4)
N23 Hf2 C25 88.2(4)
N24 Hf2 C25 29.1(3)
C22 Hf2 C25 106.4(4)
C22 N21 C211 121.7(12)
C22 N21 Hf2 96.3(8)
C211 N21 Hf2 135.8(8)
C212 C211 N21 110.9(14)
C212 C211 C213 116.3(16)
N21 C211 C213 108.1(12)
C212 C211 H211 107.0
N21 C211 H211 107.0
C213 C211 H211 107.0
C211 C212 H21A 109.5
C211 C212 H21B 109.5
H21A C212 H21B 109.5
C211 C212 H21C 109.5
H21A C212 H21C 109.5
H21B C212 H21C 109.5
C211 C213 H21D 109.5
C211 C213 H21E 109.5
H21D C213 H21E 109.5
C211 C213 H21F 109.5
H21D C213 H21F 109.5
H21E C213 H21F 109.5
N23 C22 N21 114.3(12)
N23 C22 N221 123.4(12)
N21 C22 N221 122.3(12)
N23 C22 Hf2 60.1(7)
N21 C22 Hf2 54.2(7)
N221 C22 Hf2 176.5(9)
C22 N221 C224 124.6(13)
C22 N221 C222 120.7(12)
C224 N221 C222 114.6(13)
C223 C222 N221 114.9(12)
C223 C222 H22A 108.6
N221 C222 H22A 108.6
C223 C222 H22B 108.6
N221 C222 H22B 108.6
H22A C222 H22B 107.5
C222 C223 H22C 109.5
C222 C223 H22D 109.5
H22C C223 H22D 109.5
C222 C223 H22E 109.5
H22C C223 H22E 109.5
H22D C223 H22E 109.5
N221 C224 C225 113.4(16)
N221 C224 H22F 108.9
C225 C224 H22F 108.9
N221 C224 H22G 108.9
C225 C224 H22G 108.9
H22F C224 H22G 107.7
C224 C225 H22H 109.5
C224 C225 H22I 109.5
H22H C225 H22I 109.5
C224 C225 H22J 109.5
H22H C225 H22J 109.5
H22I C225 H22J 109.5
C22 N23 C231 122.2(11)
C22 N23 Hf2 90.5(8)
C231 N23 Hf2 144.3(9)
C232 C231 C233 106.6(13)
C232 C231 N23 112.9(14)
C233 C231 N23 111.1(13)
C232 C231 H231 108.7
C233 C231 H231 108.7
N23 C231 H231 108.7
C231 C232 H23A 109.5
C231 C232 H23B 109.5
H23A C232 H23B 109.5
C231 C232 H23C 109.5
H23A C232 H23C 109.5
H23B C232 H23C 109.5
C231 C233 H23D 109.5
C231 C233 H23E 109.5
H23D C233 H23E 109.5
C231 C233 H23F 109.5
H23D C233 H23F 109.5
H23E C233 H23F 109.5
C25 N24 C241 122.3(10)
C25 N24 Hf2 90.7(8)
C241 N24 Hf2 142.5(8)
N24 C241 C242 111.1(12)
N24 C241 C243 112.6(11)
C242 C241 C243 107.9(12)
N24 C241 H241 108.4
C242 C241 H241 108.4
C243 C241 H241 108.4
C241 C242 H24A 109.5
C241 C242 H24B 109.5
H24A C242 H24B 109.5
C241 C242 H24C 109.5
H24A C242 H24C 109.5
H24B C242 H24C 109.5
C241 C243 H24D 109.5
C241 C243 H24E 109.5
H24D C243 H24E 109.5
C241 C243 H24F 109.5
H24D C243 H24F 109.5
H24E C243 H24F 109.5
N24 C25 N26 113.6(11)
N24 C25 N251 122.9(11)
N26 C25 N251 123.3(10)
N24 C25 Hf2 60.2(7)
N26 C25 Hf2 53.4(6)
N251 C25 Hf2 174.2(9)
C25 N251 C252 117.5(10)
C25 N251 C254 122.7(10)
C252 N251 C254 115.3(10)
N251 C252 C253 116.9(12)
N251 C252 H25A 108.1
C253 C252 H25A 108.1
N251 C252 H25B 108.1
C253 C252 H25B 108.1
H25A C252 H25B 107.3
C252 C253 H25C 109.5
C252 C253 H25D 109.5
H25C C253 H25D 109.5
C252 C253 H25E 109.5
H25C C253 H25E 109.5
H25D C253 H25E 109.5
N251 C254 C255 113.2(10)
N251 C254 H25F 108.9
C255 C254 H25F 108.9
N251 C254 H25G 108.9
C255 C254 H25G 108.9
H25F C254 H25G 107.7
C254 C255 H25H 109.5
C254 C255 H25I 109.5
H25H C255 H25I 109.5
C254 C255 H25J 109.5
H25H C255 H25J 109.5
H25I C255 H25J 109.5
C25 N26 C261 120.1(10)
C25 N26 Hf2 97.1(7)
C261 N26 Hf2 135.0(7)
N26 C261 C263 110.0(9)
N26 C261 C262 112.4(9)
C263 C261 C262 111.8(11)
N26 C261 H261 107.5
C263 C261 H261 107.5
C262 C261 H261 107.5
C261 C262 H26A 109.5
C261 C262 H26B 109.5
H26A C262 H26B 109.5
C261 C262 H26C 109.5
H26A C262 H26C 109.5
H26B C262 H26C 109.5
C261 C263 H26D 109.5
C261 C263 H26E 109.5
H26D C263 H26E 109.5
C261 C263 H26F 109.5
H26D C263 H26F 109.5
H26E C263 H26F 109.5
C271 N27 C273 107.7(10)
C271 N27 Hf2 121.5(8)
C273 N27 Hf2 130.7(7)
N27 C271 C272 116.6(12)
N27 C271 H27A 108.1
C272 C271 H27A 108.1
N27 C271 H27B 108.1
C272 C271 H27B 108.1
H27A C271 H27B 107.3
C271 C272 H27C 109.5
C271 C272 H27D 109.5
H27C C272 H27D 109.5
C271 C272 H27E 109.5
H27C C272 H27E 109.5
H27D C272 H27E 109.5
N27 C273 C274 115.0(9)
N27 C273 H27F 108.5
C274 C273 H27F 108.5
N27 C273 H27G 108.5
C274 C273 H27G 108.5
H27F C273 H27G 107.5
C273 C274 H27H 109.5
C273 C274 H27I 109.5
H27H C274 H27I 109.5
C273 C274 H27J 109.5
H27H C274 H27J 109.5
H27I C274 H27J 109.5
C281 N28 C283 112.8(11)
C281 N28 Hf2 130.1(9)
C283 N28 Hf2 116.5(8)
N28 C281 C282 110.7(12)
N28 C281 H28A 109.5
C282 C281 H28A 109.5
N28 C281 H28B 109.5
C282 C281 H28B 109.5
H28A C281 H28B 108.1
C281 C282 H28C 109.5
C281 C282 H28D 109.5
H28C C282 H28D 109.5
C281 C282 H28E 109.5
H28C C282 H28E 109.5
H28D C282 H28E 109.5
N28 C283 C284 113.8(11)
N28 C283 H28F 108.8
C284 C283 H28F 108.8
N28 C283 H28G 108.8
C284 C283 H28G 108.8
H28F C283 H28G 107.7
C283 C284 H28H 109.5
C283 C284 H28I 109.5
H28H C284 H28I 109.5
C283 C284 H28J 109.5
H28H C284 H28J 109.5
H28I C284 H28J 109.5

loop_
_geom_bond_atom_site_label_1
_geom_bond_atom_site_label_2
_geom_bond_distance
Hf1 N17 2.081(9)
Hf1 N18 2.082(11)
Hf1 N16 2.196(8)
Hf1 N11 2.227(9)
Hf1 N13 2.331(9)
Hf1 N14 2.341(9)
Hf1 C12 2.687(12)
Hf1 C15 2.716(11)
N11 C12 1.315(13)
N11 C111 1.431(13)
C111 C112 1.513(17)
C111 C113 1.545(17)
C111 H111 1.0000
C112 H11A 0.9800
C112 H11B 0.9800
C112 H11C 0.9800
C113 H11D 0.9800
C113 H11E 0.9800
C113 H11F 0.9800
C12 N13 1.319(13)
C12 N121 1.405(15)
N121 C124 1.427(14)
N121 C122 1.471(13)
C122 C123 1.541(15)
C122 H12A 0.9900
C122 H12B 0.9900
C123 H12C 0.9800
C123 H12D 0.9800
C123 H12E 0.9800
C124 C125 1.525(17)
C124 H12F 0.9900
C124 H12G 0.9900
C125 H12H 0.9800
C125 H12I 0.9800
C125 H12J 0.9800
N13 C131 1.455(13)
C131 C132 1.510(16)
C131 C133 1.516(16)
C131 H131 1.0000
C132 H13A 0.9800
C132 H13B 0.9800
C132 H13C 0.9800
C133 H13D 0.9800
C133 H13E 0.9800
C133 H13F 0.9800
N14 C15 1.333(14)
N14 C141 1.423(15)
C141 C142 1.491(16)
C141 C143 1.539(17)
C141 H141 1.0000
C142 H14A 0.9800
C142 H14B 0.9800
C142 H14C 0.9800
C143 H14D 0.9800
C143 H14E 0.9800
C143 H14F 0.9800
C15 N16 1.337(14)
C15 N151 1.392(14)
N151 C152 1.455(16)
N151 C154 1.469(17)
C152 C153 1.532(18)
C152 H15A 0.9900
C152 H15B 0.9900
C153 H15C 0.9800
C153 H15D 0.9800
C153 H15E 0.9800
C154 C155 1.47(2)
C154 H15F 0.9900
C154 H15G 0.9900
C155 H15H 0.9800
C155 H15I 0.9800
C155 H15J 0.9800
N16 C161 1.489(14)
C161 C163 1.509(16)
C161 C162 1.510(16)
C161 H161 1.0000
C162 H16A 0.9800
C162 H16B 0.9800
C162 H16C 0.9800
C163 H16D 0.9800
C163 H16E 0.9800
C163 H16F 0.9800
N17 C173 1.43(2)
N17 C171 1.485(18)
C171 C172 1.487(19)
C171 H17A 0.9900
C171 H17B 0.9900
C172 H17C 0.9800
C172 H17D 0.9800
C172 H17E 0.9800
C173 C174 1.42(2)
C173 H17F 0.9900
C173 H17G 0.9900
C174 H17H 0.9800
C174 H17I 0.9800
C174 H17J 0.9800
N18 C183 1.358(15)
N18 C181 1.560(19)
C181 C182 1.40(2)
C181 H18A 0.9900
C181 H18B 0.9900
C182 H18C 0.9800
C182 H18D 0.9800
C182 H18E 0.9800
C183 C184 1.483(17)
C183 H18F 0.9900
C183 H18G 0.9900
C184 H18H 0.9800
C184 H18I 0.9800
C184 H18J 0.9800
Hf2 N27 2.025(10)
Hf2 N28 2.066(10)
Hf2 N26 2.196(9)
Hf2 N21 2.212(11)
Hf2 N23 2.350(10)
Hf2 N24 2.355(10)
Hf2 C22 2.711(15)
Hf2 C25 2.714(13)
N21 C22 1.343(15)
N21 C211 1.455(15)
C211 C212 1.45(2)
C211 C213 1.51(2)
C211 H211 1.0000
C212 H21A 0.9800
C212 H21B 0.9800
C212 H21C 0.9800
C213 H21D 0.9800
C213 H21E 0.9800
C213 H21F 0.9800
C22 N23 1.333(15)
C22 N221 1.373(17)
N221 C224 1.41(2)
N221 C222 1.478(19)
C222 C223 1.443(19)
C222 H22A 0.9900
C222 H22B 0.9900
C223 H22C 0.9800
C223 H22D 0.9800
C223 H22E 0.9800
C224 C225 1.46(2)
C224 H22F 0.9900
C224 H22G 0.9900
C225 H22H 0.9800
C225 H22I 0.9800
C225 H22J 0.9800
N23 C231 1.483(16)
C231 C232 1.47(2)
C231 C233 1.48(2)
C231 H231 1.0000
C232 H23A 0.9800
C232 H23B 0.9800
C232 H23C 0.9800
C233 H23D 0.9800
C233 H23E 0.9800
C233 H23F 0.9800
N24 C25 1.319(14)
N24 C241 1.459(15)
C241 C242 1.531(19)
C241 C243 1.53(2)
C241 H241 1.0000
C242 H24A 0.9800
C242 H24B 0.9800
C242 H24C 0.9800
C243 H24D 0.9800
C243 H24E 0.9800
C243 H24F 0.9800
C25 N26 1.347(15)
C25 N251 1.412(15)
N251 C252 1.442(16)
N251 C254 1.445(13)
C252 C253 1.502(19)
C252 H25A 0.9900
C252 H25B 0.9900
C253 H25C 0.9800
C253 H25D 0.9800
C253 H25E 0.9800
C254 C255 1.480(16)
C254 H25F 0.9900
C254 H25G 0.9900
C255 H25H 0.9800
C255 H25I 0.9800
C255 H25J 0.9800
N26 C261 1.474(13)
C261 C263 1.478(15)
C261 C262 1.525(15)
C261 H261 1.0000
C262 H26A 0.9800
C262 H26B 0.9800
C262 H26C 0.9800
C263 H26D 0.9800
C263 H26E 0.9800
C263 H26F 0.9800
N27 C271 1.449(16)
N27 C273 1.499(14)
C271 C272 1.50(2)
C271 H27A 0.9900
C271 H27B 0.9900
C272 H27C 0.9800
C272 H27D 0.9800
C272 H27E 0.9800
C273 C274 1.506(15)
C273 H27F 0.9900
C273 H27G 0.9900
C274 H27H 0.9800
C274 H27I 0.9800
C274 H27J 0.9800
N28 C281 1.432(15)
N28 C283 1.505(15)
C281 C282 1.57(2)
C281 H28A 0.9900
C281 H28B 0.9900
C282 H28C 0.9800
C282 H28D 0.9800
C282 H28E 0.9800
C283 C284 1.509(18)
C283 H28F 0.9900
C283 H28G 0.9900
C284 H28H 0.9800
C284 H28I 0.9800
C284 H28J 0.9800

loop_
_geom_torsion_atom_site_label_1
_geom_torsion_atom_site_label_2
_geom_torsion_atom_site_label_3
_geom_torsion_atom_site_label_4
_geom_torsion
N17 Hf1 N11 C12 -177.3(7)
N18 Hf1 N11 C12 84.7(7)
N16 Hf1 N11 C12 -45.7(10)
N13 Hf1 N11 C12 -0.5(7)
N14 Hf1 N11 C12 -84.8(7)
C15 Hf1 N11 C12 -69.7(8)
N17 Hf1 N11 C111 32.2(11)
N18 Hf1 N11 C111 -65.8(11)
N16 Hf1 N11 C111 163.8(9)
N13 Hf1 N11 C111 -151.0(12)
N14 Hf1 N11 C111 124.7(10)
C12 Hf1 N11 C111 -150.5(15)
C15 Hf1 N11 C111 139.8(10)
C12 N11 C111 C112 -82.1(15)
Hf1 N11 C111 C112 61.5(14)
C12 N11 C111 C113 150.1(12)
Hf1 N11 C111 C113 -66.3(14)
C111 N11 C12 N13 155.2(11)
Hf1 N11 C12 N13 0.8(11)
C111 N11 C12 N121 -20.9(18)
Hf1 N11 C12 N121 -175.3(10)
C111 N11 C12 Hf1 154.4(13)
N17 Hf1 C12 N11 3.6(9)
N18 Hf1 C12 N11 -100.6(7)
N16 Hf1 C12 N11 150.0(7)
N13 Hf1 C12 N11 179.2(11)
N14 Hf1 C12 N11 96.1(7)
C15 Hf1 C12 N11 121.4(7)
N17 Hf1 C12 N13 -175.6(6)
N18 Hf1 C12 N13 80.2(7)
N16 Hf1 C12 N13 -29.2(8)
N11 Hf1 C12 N13 -179.2(11)
N14 Hf1 C12 N13 -83.0(7)
C15 Hf1 C12 N13 -57.7(7)
N17 Hf1 C12 N121 55(9)
N18 Hf1 C12 N121 -49(9)
N16 Hf1 C12 N121 -158(9)
N11 Hf1 C12 N121 52(9)
N13 Hf1 C12 N121 -129(9)
N14 Hf1 C12 N121 148(9)
C15 Hf1 C12 N121 173(9)
N11 C12 N121 C124 132.2(12)
N13 C12 N121 C124 -43.6(17)
Hf1 C12 N121 C124 83(9)
N11 C12 N121 C122 -50.8(16)
N13 C12 N121 C122 133.4(12)
Hf1 C12 N121 C122 -100(9)
C12 N121 C122 C123 -114.9(11)
C124 N121 C122 C123 62.3(13)
C12 N121 C124 C125 -123.1(12)
C122 N121 C124 C125 59.9(14)
N11 C12 N13 C131 165.7(10)
N121 C12 N13 C131 -18.3(18)
Hf1 C12 N13 C131 166.5(12)
N11 C12 N13 Hf1 -0.8(11)
N121 C12 N13 Hf1 175.2(10)
N17 Hf1 N13 C12 10.0(14)
N18 Hf1 N13 C12 -102.5(7)
N16 Hf1 N13 C12 154.6(7)
N11 Hf1 N13 C12 0.5(7)
N14 Hf1 N13 C12 96.3(7)
C15 Hf1 N13 C12 125.6(7)
N17 Hf1 N13 C131 -151.3(12)
N18 Hf1 N13 C131 96.3(12)
N16 Hf1 N13 C131 -6.6(13)
N11 Hf1 N13 C131 -160.8(14)
N14 Hf1 N13 C131 -65.0(12)
C12 Hf1 N13 C131 -161.3(16)
C15 Hf1 N13 C131 -35.7(12)
C12 N13 C131 C132 119.8(12)
Hf1 N13 C131 C132 -83.1(14)
C12 N13 C131 C133 -116.8(12)
Hf1 N13 C131 C133 40.4(17)
N17 Hf1 N14 C15 -105.4(7)
N18 Hf1 N14 C15 5.9(15)
N16 Hf1 N14 C15 -0.8(6)
N11 Hf1 N14 C15 152.2(7)
N13 Hf1 N14 C15 94.0(7)
C12 Hf1 N14 C15 123.2(7)
N17 Hf1 N14 C141 99.9(12)
N18 Hf1 N14 C141 -148.8(13)
N16 Hf1 N14 C141 -155.5(13)
N11 Hf1 N14 C141 -2.4(12)
N13 Hf1 N14 C141 -60.7(12)
C12 Hf1 N14 C141 -31.5(12)
C15 Hf1 N14 C141 -154.7(16)
C15 N14 C141 C142 -125.5(12)
Hf1 N14 C141 C142 24.1(18)
C15 N14 C141 C143 115.5(13)
Hf1 N14 C141 C143 -94.9(13)
C141 N14 C15 N16 163.3(10)
Hf1 N14 C15 N16 1.3(9)
C141 N14 C15 N151 -18.2(17)
Hf1 N14 C15 N151 179.8(10)
C141 N14 C15 Hf1 162.1(11)
N17 Hf1 C15 N14 77.3(7)
N18 Hf1 C15 N14 -177.5(6)
N16 Hf1 C15 N14 178.6(11)
N11 Hf1 C15 N14 -32.1(8)
N13 Hf1 C15 N14 -85.0(7)
C12 Hf1 C15 N14 -60.5(7)
N17 Hf1 C15 N16 -101.2(7)
N18 Hf1 C15 N16 4.0(9)
N11 Hf1 C15 N16 149.3(6)
N13 Hf1 C15 N16 96.4(7)
N14 Hf1 C15 N16 -178.6(11)
C12 Hf1 C15 N16 121.0(7)
N17 Hf1 C15 N151 -98(21)
N18 Hf1 C15 N151 7(22)
N16 Hf1 C15 N151 3(21)
N11 Hf1 C15 N151 153(21)
N13 Hf1 C15 N151 100(21)
N14 Hf1 C15 N151 -175(100)
C12 Hf1 C15 N151 124(21)
N14 C15 N151 C152 138.5(12)
N16 C15 N151 C152 -43.1(17)
Hf1 C15 N151 C152 -47(22)
N14 C15 N151 C154 -54.5(17)
N16 C15 N151 C154 123.8(13)
Hf1 C15 N151 C154 120(21)
C15 N151 C152 C153 -119.1(13)
C154 N151 C152 C153 73.7(15)
C15 N151 C154 C155 -81.1(17)
C152 N151 C154 C155 86.3(17)
N14 C15 N16 C161 156.0(10)
N151 C15 N16 C161 -22.5(16)
Hf1 C15 N16 C161 157.4(11)
N14 C15 N16 Hf1 -1.3(10)
N151 C15 N16 Hf1 -179.8(10)
N17 Hf1 N16 C15 84.6(7)
N18 Hf1 N16 C15 -177.0(7)
N11 Hf1 N16 C15 -46.7(9)
N13 Hf1 N16 C15 -84.0(7)
N14 Hf1 N16 C15 0.8(6)
C12 Hf1 N16 C15 -70.1(7)
N17 Hf1 N16 C161 -67.6(10)
N18 Hf1 N16 C161 30.8(11)
N11 Hf1 N16 C161 161.1(9)
N13 Hf1 N16 C161 123.8(10)
N14 Hf1 N16 C161 -151.4(11)
C12 Hf1 N16 C161 137.7(10)
C15 Hf1 N16 C161 -152.2(14)
C15 N16 C161 C163 -102.8(12)
Hf1 N16 C161 C163 44.3(15)
C15 N16 C161 C162 135.1(11)
Hf1 N16 C161 C162 -77.8(12)
N18 Hf1 N17 C173 -147.6(12)
N16 Hf1 N17 C173 -43.2(13)
N11 Hf1 N17 C173 108.6(12)
N13 Hf1 N17 C173 100.4(15)
N14 Hf1 N17 C173 14.9(12)
C12 Hf1 N17 C173 106.9(12)
C15 Hf1 N17 C173 -13.7(13)
N18 Hf1 N17 C171 34.6(10)
N16 Hf1 N17 C171 139.1(10)
N11 Hf1 N17 C171 -69.1(10)
N13 Hf1 N17 C171 -77.3(16)
N14 Hf1 N17 C171 -162.8(10)
C12 Hf1 N17 C171 -70.8(11)
C15 Hf1 N17 C171 168.5(10)
C173 N17 C171 C172 48.5(19)
Hf1 N17 C171 C172 -133.6(12)
C171 N17 C173 C174 61(2)
Hf1 N17 C173 C174 -117.0(15)
N17 Hf1 N18 C183 36.8(12)
N16 Hf1 N18 C183 -68.1(12)
N11 Hf1 N18 C183 140.5(11)
N13 Hf1 N18 C183 -161.2(11)
N14 Hf1 N18 C183 -74.0(17)
C12 Hf1 N18 C183 169.8(11)
C15 Hf1 N18 C183 -70.1(12)
N17 Hf1 N18 C181 -145.0(10)
N16 Hf1 N18 C181 110.2(10)
N11 Hf1 N18 C181 -41.2(10)
N13 Hf1 N18 C181 17.1(10)
N14 Hf1 N18 C181 104.3(14)
C12 Hf1 N18 C181 -11.9(10)
C15 Hf1 N18 C181 108.2(10)
C183 N18 C181 C182 56.2(17)
Hf1 N18 C181 C182 -122.4(13)
C181 N18 C183 C184 56.9(18)
Hf1 N18 C183 C184 -124.6(13)
N27 Hf2 N21 C22 -171.2(8)
N28 Hf2 N21 C22 87.1(8)
N26 Hf2 N21 C22 -39.9(12)
N23 Hf2 N21 C22 0.5(7)
N24 Hf2 N21 C22 -79.1(8)
C25 Hf2 N21 C22 -64.8(9)
N27 Hf2 N21 C211 38.1(15)
N28 Hf2 N21 C211 -63.5(15)
N26 Hf2 N21 C211 169.4(12)
N23 Hf2 N21 C211 -150.1(16)
N24 Hf2 N21 C211 130.2(14)
C22 Hf2 N21 C211 -150.6(19)
C25 Hf2 N21 C211 144.6(14)
C22 N21 C211 C212 138.6(16)
Hf2 N21 C211 C212 -76(2)
C22 N21 C211 C213 -92.7(16)
Hf2 N21 C211 C213 52(2)
C211 N21 C22 N23 155.5(13)
Hf2 N21 C22 N23 -0.9(12)
C211 N21 C22 N221 -23(2)
Hf2 N21 C22 N221 -179.5(12)
C211 N21 C22 Hf2 156.3(15)
N27 Hf2 C22 N23 -169.7(7)
N28 Hf2 C22 N23 80.6(8)
N26 Hf2 C22 N23 -25.7(9)
N21 Hf2 C22 N23 179.1(13)
N24 Hf2 C22 N23 -78.5(8)
C25 Hf2 C22 N23 -54.1(8)
N27 Hf2 C22 N21 11.2(10)
N28 Hf2 C22 N21 -98.5(8)
N26 Hf2 C22 N21 155.2(8)
N23 Hf2 C22 N21 -179.1(13)
N24 Hf2 C22 N21 102.4(8)
C25 Hf2 C22 N21 126.8(8)
N27 Hf2 C22 N221 18(17)
N28 Hf2 C22 N221 -92(17)
N26 Hf2 C22 N221 162(17)
N21 Hf2 C22 N221 7(17)
N23 Hf2 C22 N221 -172(100)
N24 Hf2 C22 N221 109(17)
C25 Hf2 C22 N221 133(17)
N23 C22 N221 C224 -50(2)
N21 C22 N221 C224 128.2(16)
Hf2 C22 N221 C224 122(16)
N23 C22 N221 C222 133.7(14)
N21 C22 N221 C222 -48(2)
Hf2 C22 N221 C222 -54(18)
C22 N221 C222 C223 -123.0(17)
C224 N221 C222 C223 61(2)
C22 N221 C224 C225 -105.0(19)
C222 N221 C224 C225 71(2)
N21 C22 N23 C231 165.5(12)
N221 C22 N23 C231 -16(2)
Hf2 C22 N23 C231 164.7(14)
N21 C22 N23 Hf2 0.8(11)
N221 C22 N23 Hf2 179.5(13)
N27 Hf2 N23 C22 21.6(14)
N28 Hf2 N23 C22 -102.6(8)
N26 Hf2 N23 C22 158.0(8)
N21 Hf2 N23 C22 -0.5(7)
N24 Hf2 N23 C22 100.1(8)
C25 Hf2 N23 C22 129.0(8)
N27 Hf2 N23 C231 -135.9(15)
N28 Hf2 N23 C231 100.0(16)
N26 Hf2 N23 C231 0.5(16)
N21 Hf2 N23 C231 -158.0(17)
N24 Hf2 N23 C231 -57.4(16)
C22 Hf2 N23 C231 -157(2)
C25 Hf2 N23 C231 -28.5(16)
C22 N23 C231 C232 114.7(15)
Hf2 N23 C231 C232 -92.2(19)
C22 N23 C231 C233 -125.6(14)
Hf2 N23 C231 C233 28(2)
N27 Hf2 N24 C25 -105.2(7)
N28 Hf2 N24 C25 11.4(14)
N26 Hf2 N24 C25 -1.0(7)
N21 Hf2 N24 C25 154.3(7)
N23 Hf2 N24 C25 96.4(7)
C22 Hf2 N24 C25 125.4(7)
N27 Hf2 N24 C241 101.2(13)
N28 Hf2 N24 C241 -142.3(13)
N26 Hf2 N24 C241 -154.6(14)
N21 Hf2 N24 C241 0.7(14)
N23 Hf2 N24 C241 -57.2(13)
C22 Hf2 N24 C241 -28.2(13)
C25 Hf2 N24 C241 -153.6(17)
C25 N24 C241 C242 -129.2(13)
Hf2 N24 C241 C242 19.1(19)
C25 N24 C241 C243 109.7(14)
Hf2 N24 C241 C243 -102.0(16)
C241 N24 C25 N26 162.9(11)
Hf2 N24 C25 N26 1.5(10)
C241 N24 C25 N251 -13.0(19)
Hf2 N24 C25 N251 -174.4(11)
C241 N24 C25 Hf2 161.3(13)
N27 Hf2 C25 N24 77.1(7)
N28 Hf2 C25 N24 -174.4(7)
N26 Hf2 C25 N24 178.3(12)
N21 Hf2 C25 N24 -30.5(8)
N23 Hf2 C25 N24 -81.6(7)
C22 Hf2 C25 N24 -58.2(8)
N27 Hf2 C25 N26 -101.2(7)
N28 Hf2 C25 N26 7.3(9)
N21 Hf2 C25 N26 151.2(7)
N23 Hf2 C25 N26 100.1(7)
N24 Hf2 C25 N26 -178.3(12)
C22 Hf2 C25 N26 123.6(7)
N27 Hf2 C25 N251 -158(9)
N28 Hf2 C25 N251 -50(9)
N26 Hf2 C25 N251 -57(9)
N21 Hf2 C25 N251 94(9)
N23 Hf2 C25 N251 43(9)
N24 Hf2 C25 N251 125(9)
C22 Hf2 C25 N251 66(9)
N24 C25 N251 C252 -62.6(17)
N26 C25 N251 C252 121.9(13)
Hf2 C25 N251 C252 176(9)
N24 C25 N251 C254 142.5(12)
N26 C25 N251 C254 -33.0(18)
Hf2 C25 N251 C254 21(10)
C25 N251 C252 C253 -70.7(15)
C254 N251 C252 C253 86.1(14)
C25 N251 C254 C255 -126.7(13)
C252 N251 C254 C255 77.8(15)
N24 C25 N26 C261 151.9(10)
N251 C25 N26 C261 -32.3(16)
Hf2 C25 N26 C261 153.5(10)
N24 C25 N26 Hf2 -1.6(11)
N251 C25 N26 Hf2 174.2(10)
N27 Hf2 N26 C25 84.3(7)
N28 Hf2 N26 C25 -174.2(7)
N21 Hf2 N26 C25 -46.5(10)
N23 Hf2 N26 C25 -80.3(7)
N24 Hf2 N26 C25 1.0(7)
C22 Hf2 N26 C25 -68.0(8)
N27 Hf2 N26 C261 -62.6(10)
N28 Hf2 N26 C261 38.9(10)
N21 Hf2 N26 C261 166.6(9)
N23 Hf2 N26 C261 132.8(10)
N24 Hf2 N26 C261 -145.9(11)
C22 Hf2 N26 C261 145.1(9)
C25 Hf2 N26 C261 -146.9(14)
C25 N26 C261 C263 -101.1(12)
Hf2 N26 C261 C263 40.1(15)
C25 N26 C261 C262 133.6(11)
Hf2 N26 C261 C262 -85.2(12)
N28 Hf2 N27 C271 164.3(10)
N26 Hf2 N27 C271 -94.1(10)
N21 Hf2 N27 C271 60.2(10)
N23 Hf2 N27 C271 41.1(16)
N24 Hf2 N27 C271 -36.2(10)
C22 Hf2 N27 C271 54.6(11)
C25 Hf2 N27 C271 -64.5(10)
N28 Hf2 N27 C273 -20.2(10)
N26 Hf2 N27 C273 81.5(10)
N21 Hf2 N27 C273 -124.2(9)
N23 Hf2 N27 C273 -143.3(10)
N24 Hf2 N27 C273 139.4(9)
C22 Hf2 N27 C273 -129.8(9)
C25 Hf2 N27 C273 111.1(9)
C273 N27 C271 C272 -70.1(13)
Hf2 N27 C271 C272 106.4(12)
C271 N27 C273 C274 -66.7(14)
Hf2 N27 C273 C274 117.3(10)
N27 Hf2 N28 C281 -26.2(12)
N26 Hf2 N28 C281 -130.6(11)
N21 Hf2 N28 C281 76.5(12)
N23 Hf2 N28 C281 135.4(11)
N24 Hf2 N28 C281 -141.3(11)
C22 Hf2 N28 C281 106.4(11)
C25 Hf2 N28 C281 -134.2(11)
N27 Hf2 N28 C283 163.8(8)
N26 Hf2 N28 C283 59.4(9)
N21 Hf2 N28 C283 -93.5(8)
N23 Hf2 N28 C283 -34.6(8)
N24 Hf2 N28 C283 48.7(14)
C22 Hf2 N28 C283 -63.7(9)
C25 Hf2 N28 C283 55.7(10)
C283 N28 C281 C282 -67.2(14)
Hf2 N28 C281 C282 122.5(12)
C281 N28 C283 C284 -64.6(16)
Hf2 N28 C283 C284 107.1(12)
